data_4079676
loop_
_publ_author_name
'Garc\'ia-L\'opez, Jos\'e-Antonio'
'Saura-Llamas, Isabel'
'McGrady, John E.'
'Bautista, Delia'
'Vicente, Jos\'e'

_publ_section_title
;
 Insertion of Allenes into the Pd--C Bond of Ortho-Palladated Primary
 Arylamines of Biological Relevance: Phenethylamine, Phentermine,
 (l)-Phenylalanine Methyl Ester, and (l)-Tryptophan Methyl Ester.
 Synthesis of Tetrahydro-3-benzazepines and Their Salts
;
_journal_issue 23
_journal_name_full Organometallics
_journal_page_first 8333
_journal_paper_doi 10.1021/om300928j
_journal_volume 31
_journal_year 2012
_chemical_formula_sum 'C16 H24 F3 N O3 S Si'
_chemical_formula_weight 395.51
_chemical_name_systematic
; 
 ? 
;
_space_group_IT_number 15
_symmetry_cell_setting monoclinic
_symmetry_space_group_name_Hall '-C 2yc'
_symmetry_space_group_name_H-M 'C 1 2/c 1'
_atom_sites_solution_hydrogens geom
_atom_sites_solution_primary direct
_atom_sites_solution_secondary difmap
_audit_creation_method SHELXL-97
_cell_angle_alpha 90.00
_cell_angle_beta 92.086(2)
_cell_angle_gamma 90.00
_cell_formula_units_Z 8
_cell_length_a 18.0459(9)
_cell_length_b 8.6262(4)
_cell_length_c 24.7215(12)
_cell_measurement_reflns_used 6239
_cell_measurement_temperature 100(2)
_cell_measurement_theta_max 27.89
_cell_measurement_theta_min 2.26
_cell_volume 3845.8(3)
_computing_cell_refinement 'Bruker SAINT'
_computing_data_collection 'Bruker SMART'
_computing_data_reduction 'Bruker SAINT'
_computing_molecular_graphics 'Bruker SHELXTL'
_computing_publication_material 'Bruker SHELXTL'
_computing_structure_refinement 'SHELXL-97 (Sheldrick, 1997)'
_computing_structure_solution 'SHELXS-97 (Sheldrick, 1990)'
_diffrn_ambient_temperature 100(2)
_diffrn_detector_area_resol_mean 8.26
_diffrn_measured_fraction_theta_full 0.999
_diffrn_measured_fraction_theta_max 0.946
_diffrn_measurement_device_type 'Bruker SMART APEX'
_diffrn_measurement_method \w-scan
_diffrn_radiation_monochromator graphite
_diffrn_radiation_source 'fine-focus sealed tube'
_diffrn_radiation_type MoK\a
_diffrn_radiation_wavelength 0.71073
_diffrn_reflns_av_R_equivalents 0.0337
_diffrn_reflns_av_sigmaI/netI 0.0299
_diffrn_reflns_limit_h_max 23
_diffrn_reflns_limit_h_min -24
_diffrn_reflns_limit_k_max 11
_diffrn_reflns_limit_k_min -11
_diffrn_reflns_limit_l_max 31
_diffrn_reflns_limit_l_min -32
_diffrn_reflns_number 21821
_diffrn_reflns_theta_full 26.00
_diffrn_reflns_theta_max 28.22
_diffrn_reflns_theta_min 2.26
_exptl_absorpt_coefficient_mu 0.273
_exptl_absorpt_correction_T_max 0.9680
_exptl_absorpt_correction_T_min 0.7985
_exptl_absorpt_correction_type multi-scan
_exptl_absorpt_process_details SADABS
_exptl_crystal_colour colourless
_exptl_crystal_density_diffrn 1.366
_exptl_crystal_density_method 'not measured'
_exptl_crystal_description prism
_exptl_crystal_F_000 1664
_exptl_crystal_size_max 0.29
_exptl_crystal_size_mid 0.14
_exptl_crystal_size_min 0.12
_refine_diff_density_max 0.567
_refine_diff_density_min -0.248
_refine_diff_density_rms 0.065
_refine_ls_extinction_method none
_refine_ls_goodness_of_fit_ref 1.133
_refine_ls_hydrogen_treatment 'NH2 free, rigid methyls, others riding'
_refine_ls_matrix_type full
_refine_ls_number_parameters 271
_refine_ls_number_reflns 4493
_refine_ls_number_restraints 49
_refine_ls_restrained_S_all 1.128
_refine_ls_R_factor_all 0.0581
_refine_ls_R_factor_gt 0.0490
_refine_ls_shift/su_max 0.000
_refine_ls_shift/su_mean 0.000
_refine_ls_structure_factor_coef Fsqd
_refine_ls_weighting_details 'calc w=1/[\s^2^(Fo^2^)+(0.0518P)^2^+4.2431P] where P=(Fo^2^+2Fc^2^)/3'
_refine_ls_weighting_scheme calc
_refine_ls_wR_factor_gt 0.1099
_refine_ls_wR_factor_ref 0.1147
_reflns_number_gt 3924
_reflns_number_total 4493
_reflns_threshold_expression >2sigma(I)
_cod_data_source_file om300928j_si_002.cif
_cod_data_source_block jac866s
_cod_original_sg_symbol_H-M 'C 2/c'
_cod_database_code 4079676

loop_
_symmetry_equiv_pos_as_xyz
'x, y, z'
'-x, y, -z+1/2'
'x+1/2, y+1/2, z'
'-x+1/2, y+1/2, -z+1/2'
'-x, -y, -z'
'x, -y, z-1/2'
'-x+1/2, -y+1/2, -z'
'x+1/2, -y+1/2, z-1/2'

loop_
_atom_site_label
_atom_site_type_symbol
_atom_site_fract_x
_atom_site_fract_y
_atom_site_fract_z
_atom_site_U_iso_or_equiv
_atom_site_adp_type
_atom_site_occupancy
_atom_site_symmetry_multiplicity
_atom_site_calc_flag
_atom_site_refinement_flags
_atom_site_disorder_assembly
_atom_site_disorder_group
N1 N 0.71594(8) 0.70956(18) 0.17949(6) 0.0168(3) Uani 1 1 d . . .
H01A H 0.7335(12) 0.616(3) 0.1713(9) 0.021(5) Uiso 1 1 d . . .
H01B H 0.7169(12) 0.718(3) 0.2162(9) 0.024(5) Uiso 1 1 d . . .
C1 C 0.70685(10) 0.8533(2) 0.05906(7) 0.0171(3) Uani 1 1 d . . .
C2 C 0.71533(11) 0.9696(2) 0.02068(7) 0.0215(4) Uani 1 1 d . . .
H2 H 0.7617 1.0214 0.0190 0.026 Uiso 1 1 calc R . .
C3 C 0.65794(11) 1.0119(2) -0.01520(7) 0.0243(4) Uani 1 1 d . . .
H3 H 0.6651 1.0911 -0.0412 0.029 Uiso 1 1 calc R . .
C4 C 0.59047(11) 0.9380(2) -0.01281(7) 0.0238(4) Uani 1 1 d . . .
H4 H 0.5509 0.9660 -0.0372 0.029 Uiso 1 1 calc R . .
C5 C 0.58045(10) 0.8224(2) 0.02538(7) 0.0199(4) Uani 1 1 d . . .
H5 H 0.5336 0.7728 0.0271 0.024 Uiso 1 1 calc R . .
C6 C 0.63821(10) 0.77783(19) 0.06144(7) 0.0159(3) Uani 1 1 d . . .
C7 C 0.77266(10) 0.8079(2) 0.09529(7) 0.0197(4) Uani 1 1 d . . .
H7A H 0.8160 0.8688 0.0842 0.024 Uiso 1 1 calc R . .
H7B H 0.7838 0.6974 0.0885 0.024 Uiso 1 1 calc R . .
C8 C 0.76521(10) 0.8292(2) 0.15593(7) 0.0196(4) Uani 1 1 d . . .
H8A H 0.8149 0.8230 0.1741 0.024 Uiso 1 1 calc R . .
H8B H 0.7448 0.9335 0.1629 0.024 Uiso 1 1 calc R . .
C9 C 0.63577(9) 0.72015(19) 0.16093(7) 0.0153(3) Uani 1 1 d . . .
H9A H 0.6194 0.8296 0.1623 0.018 Uiso 1 1 calc R . .
H9B H 0.6051 0.6596 0.1858 0.018 Uiso 1 1 calc R . .
C10 C 0.62410(9) 0.6593(2) 0.10410(7) 0.0149(3) Uani 1 1 d . . .
C11 C 0.60266(9) 0.5120(2) 0.09458(7) 0.0156(3) Uani 1 1 d . . .
C12 C 0.59500(10) 0.4497(2) 0.03713(7) 0.0214(4) Uani 1 1 d . . .
H12A H 0.6069 0.5320 0.0115 0.032 Uiso 1 1 calc R . .
H12B H 0.5440 0.4143 0.0299 0.032 Uiso 1 1 calc R . .
H12C H 0.6292 0.3627 0.0329 0.032 Uiso 1 1 calc R . .
Si1 Si 0.57599(3) 0.35684(5) 0.144971(19) 0.01653(13) Uani 1 1 d . . .
C13 C 0.60249(11) 0.3871(2) 0.21811(7) 0.0244(4) Uani 1 1 d . . .
H13A H 0.5938 0.2914 0.2383 0.037 Uiso 1 1 calc R . .
H13B H 0.5725 0.4710 0.2327 0.037 Uiso 1 1 calc R . .
H13C H 0.6551 0.4148 0.2217 0.037 Uiso 1 1 calc R . .
C14 C 0.47301(11) 0.3360(2) 0.13791(8) 0.0265(4) Uani 1 1 d . . .
H14A H 0.4588 0.3121 0.1002 0.040 Uiso 1 1 calc R . .
H14B H 0.4494 0.4331 0.1485 0.040 Uiso 1 1 calc R . .
H14C H 0.4568 0.2518 0.1613 0.040 Uiso 1 1 calc R . .
C15 C 0.62056(12) 0.1718(2) 0.12555(8) 0.0272(4) Uani 1 1 d . . .
H15A H 0.6129 0.0937 0.1536 0.041 Uiso 1 1 calc R . .
H15B H 0.6738 0.1885 0.1218 0.041 Uiso 1 1 calc R . .
H15C H 0.5985 0.1355 0.0910 0.041 Uiso 1 1 calc R . .
C99 C 0.41581(13) 0.8109(3) 0.16079(11) 0.0263(5) Uani 0.8471(18) 1 d PD A 1
F1 F 0.4600(3) 0.7370(5) 0.1971(2) 0.0484(13) Uani 0.8471(18) 1 d PD A 1
F2 F 0.4510(2) 0.9404(4) 0.14655(16) 0.0506(10) Uani 0.8471(18) 1 d PD A 1
F3 F 0.40620(9) 0.72124(19) 0.11751(6) 0.0390(4) Uani 0.8471(18) 1 d PD A 1
S1 S 0.32747(3) 0.85689(6) 0.19060(2) 0.01904(17) Uani 0.8471(18) 1 d PD A 1
O1 O 0.34571(11) 0.9591(2) 0.23481(7) 0.0353(4) Uani 0.8471(18) 1 d PD A 1
O2 O 0.2853(3) 0.9274(5) 0.1461(2) 0.0274(9) Uani 0.8471(18) 1 d PD A 1
O3 O 0.3002(4) 0.7069(8) 0.2067(2) 0.0242(12) Uani 0.8471(18) 1 d PD A 1
C99' C 0.4215(7) 0.8478(16) 0.1828(5) 0.038(5) Uiso 0.1529(18) 1 d PD A 2
F1' F 0.4615(9) 0.7224(17) 0.1951(7) 0.011(3) Uiso 0.1529(18) 1 d PD A 2
F2' F 0.4530(11) 0.911(2) 0.1401(7) 0.023(3) Uiso 0.1529(18) 1 d PD A 2
F3' F 0.4210(6) 0.9432(11) 0.2254(4) 0.052(3) Uiso 0.1529(18) 1 d PD A 2
S1' S 0.32672(17) 0.7918(4) 0.16346(14) 0.0219(9) Uiso 0.1529(18) 1 d PD A 2
O1' O 0.3353(5) 0.6919(10) 0.1182(3) 0.031(2) Uiso 0.1529(18) 1 d PD A 2
O2' O 0.2914(19) 0.938(3) 0.1523(14) 0.041(9) Uiso 0.1529(18) 1 d PD A 2
O3' O 0.304(2) 0.714(5) 0.2116(12) 0.032(10) Uiso 0.1529(18) 1 d PD A 2

loop_
_atom_site_aniso_label
_atom_site_aniso_U_11
_atom_site_aniso_U_22
_atom_site_aniso_U_33
_atom_site_aniso_U_23
_atom_site_aniso_U_13
_atom_site_aniso_U_12
N1 0.0197(8) 0.0188(8) 0.0117(7) -0.0033(6) -0.0028(5) 0.0035(6)
C1 0.0182(8) 0.0176(8) 0.0157(8) -0.0032(7) 0.0021(6) 0.0033(7)
C2 0.0251(9) 0.0221(9) 0.0178(9) -0.0007(7) 0.0074(7) 0.0001(7)
C3 0.0365(11) 0.0209(9) 0.0161(9) 0.0027(7) 0.0077(8) 0.0076(8)
C4 0.0304(10) 0.0263(10) 0.0144(8) -0.0012(7) -0.0034(7) 0.0110(8)
C5 0.0200(9) 0.0211(9) 0.0182(9) -0.0040(7) -0.0030(7) 0.0034(7)
C6 0.0206(8) 0.0130(8) 0.0141(8) -0.0034(6) 0.0006(6) 0.0031(6)
C7 0.0161(8) 0.0238(9) 0.0193(9) -0.0015(7) 0.0012(7) 0.0010(7)
C8 0.0166(8) 0.0225(9) 0.0196(9) -0.0030(7) -0.0022(7) -0.0015(7)
C9 0.0166(8) 0.0137(8) 0.0156(8) -0.0019(6) -0.0007(6) 0.0018(6)
C10 0.0119(8) 0.0177(8) 0.0151(8) -0.0008(6) -0.0011(6) 0.0031(6)
C11 0.0126(8) 0.0177(8) 0.0163(8) -0.0013(6) -0.0018(6) 0.0020(6)
C12 0.0253(9) 0.0217(9) 0.0170(8) -0.0047(7) -0.0025(7) -0.0033(7)
Si1 0.0175(2) 0.0143(2) 0.0178(2) -0.00219(18) 0.00162(18) -0.00060(18)
C13 0.0337(11) 0.0221(9) 0.0174(9) 0.0015(7) 0.0005(8) -0.0038(8)
C14 0.0221(10) 0.0274(10) 0.0302(10) -0.0044(8) 0.0039(8) -0.0049(8)
C15 0.0350(11) 0.0189(9) 0.0281(10) -0.0013(8) 0.0050(8) 0.0052(8)
C99 0.0241(12) 0.0270(12) 0.0279(14) 0.0089(12) 0.0035(10) 0.0044(9)
F1 0.0276(11) 0.063(2) 0.0536(17) 0.0175(13) -0.0054(8) 0.0157(10)
F2 0.0461(13) 0.046(2) 0.0604(18) 0.0162(16) 0.0162(12) -0.0137(15)
F3 0.0480(10) 0.0430(9) 0.0268(8) -0.0009(7) 0.0103(7) 0.0225(7)
S1 0.0241(3) 0.0185(3) 0.0146(3) 0.0033(2) 0.00272(19) 0.0069(2)
O1 0.0608(13) 0.0251(9) 0.0198(8) -0.0033(7) 0.0016(8) 0.0034(8)
O2 0.0333(16) 0.0306(14) 0.0185(13) 0.0084(11) 0.0039(11) 0.0189(11)
O3 0.0283(18) 0.0266(17) 0.0178(12) 0.0073(11) 0.0007(11) -0.0007(9)

loop_
_atom_type_symbol
_atom_type_description
_atom_type_scat_dispersion_real
_atom_type_scat_dispersion_imag
_atom_type_scat_source
C C 0.0033 0.0016 'International Tables Vol C Tables 4.2.6.8 and 6.1.1.4'
H H 0.0000 0.0000 'International Tables Vol C Tables 4.2.6.8 and 6.1.1.4'
N N 0.0061 0.0033 'International Tables Vol C Tables 4.2.6.8 and 6.1.1.4'
O O 0.0106 0.0060 'International Tables Vol C Tables 4.2.6.8 and 6.1.1.4'
F F 0.0171 0.0103 'International Tables Vol C Tables 4.2.6.8 and 6.1.1.4'
Si Si 0.0817 0.0704 'International Tables Vol C Tables 4.2.6.8 and 6.1.1.4'
S S 0.1246 0.1234 'International Tables Vol C Tables 4.2.6.8 and 6.1.1.4'

loop_
_geom_angle_atom_site_label_1
_geom_angle_atom_site_label_2
_geom_angle_atom_site_label_3
_geom_angle
C8 N1 C9 114.74(14)
C2 C1 C6 118.82(16)
C2 C1 C7 119.11(16)
C6 C1 C7 122.03(16)
C3 C2 C1 121.78(18)
C4 C3 C2 119.42(17)
C3 C4 C5 119.89(17)
C4 C5 C6 121.16(17)
C5 C6 C1 118.93(16)
C5 C6 C10 119.62(16)
C1 C6 C10 121.31(15)
C1 C7 C8 117.18(15)
N1 C8 C7 112.08(14)
N1 C9 C10 111.30(13)
C11 C10 C6 125.20(15)
C11 C10 C9 121.41(15)
C6 C10 C9 113.39(14)
C10 C11 C12 120.83(16)
C10 C11 Si1 128.86(13)
C12 C11 Si1 110.29(12)
C15 Si1 C14 109.35(9)
C15 Si1 C13 105.76(9)
C14 Si1 C13 108.78(9)
C15 Si1 C11 108.24(8)
C14 Si1 C11 106.32(8)
C13 Si1 C11 118.21(8)
F3 C99 F2 108.9(3)
F3 C99 F1 108.7(3)
F2 C99 F1 107.2(3)
F3 C99 S1 111.23(17)
F2 C99 S1 110.8(2)
F1 C99 S1 109.9(3)
O1 S1 O3 114.3(3)
O1 S1 O2 114.9(2)
O3 S1 O2 114.2(4)
O1 S1 C99 105.18(13)
O3 S1 C99 103.2(3)
O2 S1 C99 103.1(2)
F1' C99' F2' 105.7(14)
F1' C99' F3' 110.0(12)
F2' C99' F3' 112.8(13)
F1' C99' S1' 109.9(11)
F2' C99' S1' 108.8(12)
F3' C99' S1' 109.7(9)
O1' S1' O2' 116.2(15)
O1' S1' O3' 114.1(19)
O2' S1' O3' 116(2)
O1' S1' C99' 103.8(6)
O2' S1' C99' 102.9(15)
O3' S1' C99' 101.3(16)

loop_
_geom_bond_atom_site_label_1
_geom_bond_atom_site_label_2
_geom_bond_distance
N1 C8 1.494(2)
N1 C9 1.505(2)
C1 C2 1.393(2)
C1 C6 1.403(2)
C1 C7 1.513(2)
C2 C3 1.388(3)
C3 C4 1.378(3)
C4 C5 1.389(3)
C5 C6 1.401(2)
C6 C10 1.498(2)
C7 C8 1.521(2)
C9 C10 1.507(2)
C10 C11 1.347(2)
C11 C12 1.520(2)
C11 Si1 1.9021(18)
Si1 C15 1.8586(19)
Si1 C14 1.869(2)
Si1 C13 1.8718(19)
C99 F3 1.326(3)
C99 F2 1.339(4)
C99 F1 1.340(4)
C99 S1 1.824(2)
S1 O1 1.4333(17)
S1 O3 1.446(5)
S1 O2 1.448(4)
C99' F1' 1.328(13)
C99' F2' 1.334(13)
C99' F3' 1.337(12)
C99' S1' 1.825(12)
S1' O1' 1.426(8)
S1' O2' 1.437(14)
S1' O3' 1.439(14)

loop_
_geom_hbond_atom_site_label_D
_geom_hbond_atom_site_label_H
_geom_hbond_atom_site_label_A
_geom_hbond_distance_DH
_geom_hbond_distance_HA
_geom_hbond_distance_DA
_geom_hbond_angle_DHA
_geom_hbond_site_symmetry_A
N1 H01A O2 0.89(2) 1.99(2) 2.872(4) 170(2) 3_545
N1 H01B O3 0.91(2) 1.94(2) 2.839(6) 168(2) 2_655

loop_
_geom_torsion_atom_site_label_1
_geom_torsion_atom_site_label_2
_geom_torsion_atom_site_label_3
_geom_torsion_atom_site_label_4
_geom_torsion
C6 C1 C2 C3 -0.3(3)
C7 C1 C2 C3 177.28(16)
C1 C2 C3 C4 0.4(3)
C2 C3 C4 C5 0.1(3)
C3 C4 C5 C6 -0.7(3)
C4 C5 C6 C1 0.8(3)
C4 C5 C6 C10 176.52(16)
C2 C1 C6 C5 -0.3(2)
C7 C1 C6 C5 -177.82(16)
C2 C1 C6 C10 -175.93(15)
C7 C1 C6 C10 6.6(2)
C2 C1 C7 C8 119.09(18)
C6 C1 C7 C8 -63.4(2)
C9 N1 C8 C7 -66.76(19)
C1 C7 C8 N1 74.0(2)
C8 N1 C9 C10 75.64(18)
C5 C6 C10 C11 61.5(2)
C1 C6 C10 C11 -122.96(19)
C5 C6 C10 C9 -118.18(17)
C1 C6 C10 C9 57.4(2)
N1 C9 C10 C11 95.32(19)
N1 C9 C10 C6 -85.02(17)
C6 C10 C11 C12 3.6(3)
C9 C10 C11 C12 -176.78(15)
C6 C10 C11 Si1 -174.73(13)
C9 C10 C11 Si1 4.9(2)
C10 C11 Si1 C15 -136.34(16)
C12 C11 Si1 C15 45.18(14)
C10 C11 Si1 C14 106.26(17)
C12 C11 Si1 C14 -72.21(14)
C10 C11 Si1 C13 -16.26(19)
C12 C11 Si1 C13 165.26(12)
F3 C99 S1 O1 -177.32(15)
F2 C99 S1 O1 -56.1(3)
F1 C99 S1 O1 62.3(3)
F3 C99 S1 O3 62.6(3)
F2 C99 S1 O3 -176.2(4)
F1 C99 S1 O3 -57.8(4)
F3 C99 S1 O2 -56.6(3)
F2 C99 S1 O2 64.6(4)
F1 C99 S1 O2 -177.0(4)
F1' C99' S1' O1' -59.2(12)
F2' C99' S1' O1' 56.1(13)
F3' C99' S1' O1' 179.8(9)
F1' C99' S1' O2' 179.4(18)
F2' C99' S1' O2' -65.4(19)
F3' C99' S1' O2' 58.4(18)
F1' C99' S1' O3' 59(2)
F2' C99' S1' O3' 175(2)
F3' C99' S1' O3' -62(2)
